data_1510951
loop_
_publ_author_name
'Kuz'ma, Yu.B.'
'Aksel'rud, L.G.'
'Vol'kova, I.P.'

_publ_section_title
;
 The new boride U Re B3 and its crystal structure
;
_journal_name_full
;
Doklady Akademii Nauk Ukrainskoi SSR, Serie B: Geol.Khim.Biol., Nauki
;
_journal_page_first 34
_journal_page_last 36
_journal_volume 1987
_journal_year 1987
_chemical_formula_sum 'B3 Re U'
_chemical_name_systematic 'U Re B3'
_space_group_IT_number 194
_symmetry_space_group_name_Hall '-P 6c 2c'
_symmetry_space_group_name_H-M 'P 63/m m c'
_cell_angle_alpha 90
_cell_angle_beta 90
_cell_angle_gamma 120
_cell_formula_units_Z 2
_cell_length_a 5.083
_cell_length_b 5.083
_cell_length_c 5.095
_cell_volume 114.003
_citation_journal_id_ASTM DNNADO
_cod_data_source_file boron_484.cif
_cod_data_source_block B3Re1U1
_cod_original_cell_volume 114.0027
_cod_original_formula_sum 'B3 Re1 U1'
_cod_database_code 1510951

loop_
_symmetry_equiv_pos_as_xyz
x,y,z
x-y,x,z+1/2
-y,x-y,z
-x,-y,z+1/2
-x+y,-x,z
y,-x+y,z+1/2
-y,-x,-z+1/2
x-y,-y,-z
x,x-y,-z+1/2
y,x,-z
-x+y,y,-z+1/2
-x,-x+y,-z
-x,-y,-z
-x+y,-x,-z-1/2
y,-x+y,-z
x,y,-z-1/2
x-y,x,-z
-y,x-y,-z-1/2
y,x,z-1/2
-x+y,y,z
-x,-x+y,z-1/2
-y,-x,z
x-y,-y,z-1/2
x,x-y,z

loop_
_atom_site_label
_atom_site_type_symbol
_atom_site_fract_x
_atom_site_fract_y
_atom_site_fract_z
_atom_site_occupancy
_atom_site_U_iso_or_equiv
U1 U+6 0.3333 0.6667 0.25 1 0.0
B1 B-3 0.774 0.548 0.25 1 0.0
Re1 Re+3 0 0 0 1 0.0
